data_7133083
loop_
_publ_author_name
'Fall, Arona'
'Magdei, Mihaela'
'Savchuk, Mariia'
'Oudeyer, Sylvain'
'Beucher, H&#xe9;l&#xe8;ne'
'Bri&#xe8;re, Jean-Fran&#xe7;ois'

_publ_section_title
;
 Iron-catalyzed decarboxylative radical addition to chiral azomethine
 imines upon visible light.
;
_journal_issue 49
_journal_name_full 'Chemical communications (Cambridge, England)'
_journal_page_first 6316
_journal_page_last 6319
_journal_paper_doi 10.1039/d4cc01766h
_journal_volume 60
_journal_year 2024
_chemical_formula_moiety 'C26 H22 N3 O3'
_chemical_formula_sum 'C26 H25 N3 O2'
_chemical_formula_weight 411.49
_space_group_IT_number 14
_space_group_name_Hall '-P 2ybc'
_space_group_name_H-M_alt 'P 1 21/c 1'
_symmetry_cell_setting monoclinic
_symmetry_Int_Tables_number 14
_symmetry_space_group_name_Hall '-P 2ybc'
_symmetry_space_group_name_H-M 'P 1 21/c 1'
_atom_sites_solution_hydrogens geom
_atom_sites_solution_primary dual
_atom_sites_solution_secondary dual
_audit_conform_dict_location ftp://ftp.iucr.org/pub/cif_core.dic
_audit_conform_dict_name cif_core.dic
_audit_conform_dict_version 2.4.5
_audit_creation_date 2024-01-15T15:52:49-00:00
_audit_creation_method 'WinGX routine CIF_UPDATE'
_audit_update_record
;
2024-03-18 deposited with the CCDC.	2024-05-23 downloaded from the CCDC.
;
_cell_angle_alpha 90
_cell_angle_beta 106.2830(10)
_cell_angle_gamma 90
_cell_formula_units_Z 8
_cell_length_a 16.9362(3)
_cell_length_b 10.0156(2)
_cell_length_c 27.6433(5)
_cell_measurement_reflns_used 8485
_cell_measurement_temperature 300(2)
_cell_measurement_theta_max 56.91
_cell_measurement_theta_min 2.72
_cell_measurement_wavelength 1.54184
_cell_volume 4500.94(15)
_computing_cell_refinement 'SAINT V8.40B integration software'
_computing_data_collection 'Bruker APEX2 software'
_computing_data_reduction 'SORTAV (Blessing, 1995)'
_computing_molecular_graphics 'Ortep for Windows (Farrugia, 2012)'
_computing_publication_material 'WinGX publication routines (Farrugia, 2012)'
_computing_structure_refinement 'SHELXL-2018/3 (Sheldrick, 2018)'
_computing_structure_solution 'SHELXT-2018/2 (Sheldrick, 2015)'
_diffrn_ambient_temperature 300(2)
_diffrn_detector 'APEX-II CCD'
_diffrn_measured_fraction_theta_full 1
_diffrn_measured_fraction_theta_max 0.991
_diffrn_measurement_device '\k-geometry diffractometer'
_diffrn_measurement_device_type 'Bruker APEX-II'
_diffrn_measurement_method '\f or \w oscillation scans'
_diffrn_orient_matrix_UB_11 0.060548
_diffrn_orient_matrix_UB_12 0.005172
_diffrn_orient_matrix_UB_13 0.016502
_diffrn_orient_matrix_UB_21 -0.010607
_diffrn_orient_matrix_UB_22 0.008032
_diffrn_orient_matrix_UB_23 0.033692
_diffrn_orient_matrix_UB_31 0.002294
_diffrn_orient_matrix_UB_32 -0.099386
_diffrn_orient_matrix_UB_33 0.003582
_diffrn_radiation_monochromator graphite
_diffrn_radiation_probe x-ray
_diffrn_radiation_type CuK\a
_diffrn_radiation_wavelength 1.54184
_diffrn_reflns_av_R_equivalents 0.074
_diffrn_reflns_av_unetI/netI 0.0464
_diffrn_reflns_Laue_measured_fraction_full 1
_diffrn_reflns_Laue_measured_fraction_max 0.991
_diffrn_reflns_limit_h_max 21
_diffrn_reflns_limit_h_min -21
_diffrn_reflns_limit_k_max 10
_diffrn_reflns_limit_k_min -12
_diffrn_reflns_limit_l_max 35
_diffrn_reflns_limit_l_min -35
_diffrn_reflns_number 9831
_diffrn_reflns_point_group_measured_fraction_full 1
_diffrn_reflns_point_group_measured_fraction_max 0.991
_diffrn_reflns_reduction_process
;
        Scaled and merged with Sortav
        R.H. Blessing, (1987) Cryst. Rev. 1, 3-58
        R.H. Blessing, (1989) J. Appl. Cryst. 22, 396-397
;
_diffrn_reflns_theta_full 67.684
_diffrn_reflns_theta_max 81.112
_diffrn_reflns_theta_min 2.718
_diffrn_source 'sealed x-ray tube'
_diffrn_standards_number 0
_exptl_absorpt_coefficient_mu 0.619
_exptl_absorpt_correction_type none
_exptl_crystal_density_diffrn 1.214
_exptl_crystal_density_method 'not measured'
_exptl_crystal_description needle
_exptl_crystal_F_000 1744
_exptl_crystal_size_max 0
_exptl_crystal_size_mid 0
_exptl_crystal_size_min 0
_refine_diff_density_max 0.498
_refine_diff_density_min -0.286
_refine_diff_density_rms 0.054
_refine_ls_extinction_coef 0.0006(2)
_refine_ls_extinction_expression Fc^*^=kFc[1+0.001xFc^2^\l^3^/sin(2\q)]^-1/4^
_refine_ls_extinction_method 'SHELXL-2018/3 (Sheldrick 2018)'
_refine_ls_goodness_of_fit_ref 1.04
_refine_ls_hydrogen_treatment constr
_refine_ls_matrix_type full
_refine_ls_number_constraints 0
_refine_ls_number_parameters 562
_refine_ls_number_reflns 9831
_refine_ls_number_restraints 0
_refine_ls_restrained_S_all 1.04
_refine_ls_R_factor_all 0.1017
_refine_ls_R_factor_gt 0.0714
_refine_ls_shift/su_max 0
_refine_ls_shift/su_mean 0
_refine_ls_structure_factor_coef Fsqd
_refine_ls_weighting_details 'w=1/[\s^2^(Fo^2^)+(0.1619P)^2^] where P=(Fo^2^+2Fc^2^)/3'
_refine_ls_weighting_scheme calc
_refine_ls_wR_factor_gt 0.2213
_refine_ls_wR_factor_ref 0.2454
_reflns_Friedel_coverage 0
_reflns_number_gt 6271
_reflns_number_total 9831
_reflns_threshold_expression 'I > 2\s(I)'
_cod_data_source_file d4cc01766h2.cif
_cod_data_source_block shelx_CCDC1
_cod_depositor_comments 'Adding full bibliography for 7133082--7133083.cif.'
_cod_original_sg_symbol_H-M 'P 21/c'
_cod_database_code 7133083
_shelx_shelxl_version_number 2018/3

loop_
_symmetry_equiv_pos_as_xyz
'x, y, z'
'-x, y+1/2, -z+1/2'
'-x, -y, -z'
'x, -y-1/2, z-1/2'

loop_
_atom_site_label
_atom_site_type_symbol
_atom_site_fract_x
_atom_site_fract_y
_atom_site_fract_z
_atom_site_U_iso_or_equiv
_atom_site_adp_type
_atom_site_occupancy
_atom_site_site_symmetry_order
_atom_site_calc_flag
_atom_site_refinement_flags_posn
_atom_site_refinement_flags_adp
_atom_site_refinement_flags_occupancy
_atom_site_disorder_assembly
_atom_site_disorder_group
C1 C 0.92245(13) 0.0210(2) 0.83476(8) 0.0587(5) Uani 1 1 d . . . . .
C2 C 0.86416(16) 0.0812(3) 0.85416(10) 0.0768(6) Uani 1 1 d . . . . .
H2 H 0.828985 0.146439 0.836056 0.092 Uiso 1 1 calc R U . . .
C3 C 0.8600(2) 0.0415(4) 0.90099(12) 0.1007(9) Uani 1 1 d . . . . .
H3 H 0.821446 0.080994 0.914723 0.121 Uiso 1 1 calc R U . . .
C4 C 0.9116(3) -0.0557(4) 0.92809(11) 0.1044(11) Uani 1 1 d . . . . .
C5 C 0.9711(2) -0.1150(3) 0.91000(11) 0.0939(9) Uani 1 1 d . . . . .
H5 H 1.00659 -0.178627 0.928895 0.113 Uiso 1 1 calc R U . . .
C6 C 0.97640(15) -0.0765(2) 0.86237(9) 0.0682(6) Uani 1 1 d . . . . .
C7 C 1.02685(16) -0.1159(2) 0.83172(11) 0.0806(7) Uani 1 1 d . . . . .
H7 H 1.068498 -0.179462 0.839853 0.097 Uiso 1 1 calc R U . . .
C8 C 1.00365(14) -0.0446(2) 0.78868(11) 0.0729(6) Uani 1 1 d . . . . .
H8 H 1.027106 -0.051601 0.762131 0.088 Uiso 1 1 calc R U . . .
C9 C 0.90259(15) 0.1355(2) 0.75123(8) 0.0632(5) Uani 1 1 d . . . . .
H9A H 0.94318 0.165934 0.734965 0.076 Uiso 1 1 calc R U . . .
H9B H 0.885065 0.212232 0.766982 0.076 Uiso 1 1 calc R U . . .
C10 C 0.82799(13) 0.07887(19) 0.71091(8) 0.0576(5) Uani 1 1 d . . . . .
H10 H 0.788082 0.0441 0.727443 0.069 Uiso 1 1 calc R U . . .
C11 C 0.85437(14) -0.03318(19) 0.68199(8) 0.0592(5) Uani 1 1 d . . . . .
C12 C 0.9026(2) -0.0088(3) 0.65051(12) 0.0935(9) Uani 1 1 d . . . . .
H12 H 0.916281 0.078322 0.644451 0.112 Uiso 1 1 calc R U . . .
C13 C 0.9312(3) -0.1161(4) 0.62754(13) 0.1107(11) Uani 1 1 d . . . . .
H13 H 0.964675 -0.100539 0.606573 0.133 Uiso 1 1 calc R U . . .
C14 C 0.9095(2) -0.2454(3) 0.63620(13) 0.0988(10) Uani 1 1 d . . . . .
H14 H 0.928273 -0.316877 0.621012 0.119 Uiso 1 1 calc R U . . .
C15 C 0.8615(2) -0.2673(3) 0.66638(14) 0.0995(10) Uani 1 1 d . . . . .
H15 H 0.846503 -0.354129 0.671816 0.119 Uiso 1 1 calc R U . . .
C16 C 0.83430(18) -0.1631(2) 0.68932(11) 0.0793(7) Uani 1 1 d . . . . .
H16 H 0.801353 -0.180517 0.710425 0.095 Uiso 1 1 calc R U . . .
C17 C 0.67483(14) 0.2783(2) 0.69704(9) 0.0657(5) Uani 1 1 d . . . . .
C18 C 0.64321(15) 0.1723(3) 0.65767(10) 0.0733(6) Uani 1 1 d . . . . .
H18A H 0.594464 0.202291 0.632222 0.088 Uiso 1 1 calc R U . . .
H18B H 0.630687 0.090318 0.672686 0.088 Uiso 1 1 calc R U . . .
C19 C 0.71604(13) 0.1534(2) 0.63540(8) 0.0629(5) Uani 1 1 d . . . . .
H19 H 0.719751 0.059508 0.626237 0.076 Uiso 1 1 calc R U . . .
C20 C 0.70952(14) 0.2414(2) 0.58989(9) 0.0686(6) Uani 1 1 d . . . . .
C21 C 0.75877(19) 0.3512(3) 0.59019(12) 0.0944(9) Uani 1 1 d . . . . .
H21 H 0.796956 0.375593 0.62019 0.113 Uiso 1 1 calc R U . . .
C22 C 0.7533(2) 0.4270(4) 0.54706(14) 0.1128(11) Uani 1 1 d . . . . .
H22 H 0.7886 0.498762 0.548307 0.135 Uiso 1 1 calc R U . . .
C23 C 0.6966(3) 0.3960(4) 0.50354(13) 0.1171(12) Uani 1 1 d . . . . .
H23 H 0.691782 0.447192 0.474786 0.141 Uiso 1 1 calc R U . . .
C24 C 0.6465(3) 0.2889(5) 0.50214(14) 0.147(2) Uani 1 1 d . . . . .
H24 H 0.606873 0.267766 0.472313 0.177 Uiso 1 1 calc R U . . .
C25 C 0.6539(3) 0.2105(4) 0.54493(12) 0.1195(13) Uani 1 1 d . . . . .
H25 H 0.620402 0.13591 0.542832 0.143 Uiso 1 1 calc R U . . .
C26 C 0.9470(5) -0.1823(7) 1.00365(19) 0.233(4) Uani 1 1 d . . . . .
H26A H 0.933203 -0.267235 0.987423 0.349 Uiso 1 1 calc R U . . .
H26B H 0.936705 -0.184259 1.036067 0.349 Uiso 1 1 calc R U . . .
H26C H 1.004161 -0.163694 1.007819 0.349 Uiso 1 1 calc R U . . .
N1 N 0.94052(11) 0.03956(16) 0.78978(7) 0.0601(4) Uani 1 1 d . . . . .
N2 N 0.78996(11) 0.19056(16) 0.67717(6) 0.0572(4) Uani 1 1 d . . . . .
N3 N 0.75615(11) 0.28425(17) 0.70533(7) 0.0646(5) Uani 1 1 d . . . . .
H3B H 0.786282 0.340227 0.726085 0.078 Uiso 1 1 calc R U . . .
O1 O 0.63492(10) 0.34882(18) 0.71801(7) 0.0824(5) Uani 1 1 d . . . . .
O2 O 0.8997(3) -0.0841(4) 0.97446(10) 0.1696(15) Uani 1 1 d . . . . .
C1A C 0.56606(14) 0.7867(2) 0.65741(8) 0.0618(5) Uani 1 1 d . . . . .
C2A C 0.62075(18) 0.7084(3) 0.64058(10) 0.0842(7) Uani 1 1 d . . . . .
H2A H 0.652682 0.643275 0.660964 0.101 Uiso 1 1 calc R U . . .
C3A C 0.6256(2) 0.7316(4) 0.59240(12) 0.0989(10) Uani 1 1 d . . . . .
H3A H 0.661943 0.681464 0.580061 0.119 Uiso 1 1 calc R U . . .
C4A C 0.5770(2) 0.8290(3) 0.56154(11) 0.0905(8) Uani 1 1 d . . . . .
C5A C 0.52323(18) 0.9057(3) 0.57819(10) 0.0781(7) Uani 1 1 d . . . . .
H5A H 0.491642 0.97066 0.557507 0.094 Uiso 1 1 calc R U . . .
C6A C 0.51653(14) 0.8847(2) 0.62685(9) 0.0656(5) Uani 1 1 d . . . . .
C7A C 0.46638(17) 0.9391(2) 0.65518(11) 0.0759(6) Uani 1 1 d . . . . .
H7A H 0.427307 1.006157 0.644818 0.091 Uiso 1 1 calc R U . . .
C8A C 0.48585(15) 0.8754(2) 0.70016(11) 0.0734(6) Uani 1 1 d . . . . .
H8A H 0.461791 0.892196 0.72593 0.088 Uiso 1 1 calc R U . . .
C9A C 0.57959(15) 0.6901(2) 0.74306(9) 0.0653(5) Uani 1 1 d . . . . .
H9A1 H 0.592465 0.606398 0.729326 0.078 Uiso 1 1 calc R U . . .
H9A2 H 0.538624 0.672235 0.760694 0.078 Uiso 1 1 calc R U . . .
C10A C 0.65777(13) 0.7456(2) 0.78053(8) 0.0594(5) Uani 1 1 d . . . . .
H10A H 0.695236 0.777498 0.761714 0.071 Uiso 1 1 calc R U . . .
C11A C 0.63640(14) 0.8606(2) 0.80978(8) 0.0617(5) Uani 1 1 d . . . . .
C12A C 0.5901(2) 0.8430(3) 0.84295(11) 0.0860(8) Uani 1 1 d . . . . .
H12A H 0.571655 0.758175 0.848135 0.103 Uiso 1 1 calc R U . . .
C13A C 0.5708(2) 0.9517(3) 0.86876(12) 0.0994(10) Uani 1 1 d . . . . .
H13A H 0.540028 0.939662 0.89151 0.119 Uiso 1 1 calc R U . . .
C14A C 0.5974(2) 1.0773(3) 0.86043(11) 0.0936(9) Uani 1 1 d . . . . .
H14A H 0.585386 1.149901 0.878087 0.112 Uiso 1 1 calc R U . . .
C15A C 0.64053(19) 1.0957(3) 0.82716(14) 0.0947(9) Uani 1 1 d . . . . .
H15A H 0.657268 1.181039 0.821202 0.114 Uiso 1 1 calc R U . . .
C16A C 0.65992(16) 0.9888(2) 0.80195(11) 0.0777(6) Uani 1 1 d . . . . .
H16A H 0.689812 1.002974 0.778854 0.093 Uiso 1 1 calc R U . . .
C17A C 0.80955(14) 0.5504(2) 0.78930(10) 0.0701(6) Uani 1 1 d . . . . .
C18A C 0.84320(15) 0.6614(3) 0.82594(10) 0.0759(7) Uani 1 1 d . . . . .
H18C H 0.850132 0.742811 0.808545 0.091 Uiso 1 1 calc R U . . .
H18D H 0.895471 0.636839 0.849302 0.091 Uiso 1 1 calc R U . . .
C19A C 0.77644(14) 0.6774(2) 0.85297(9) 0.0678(6) Uani 1 1 d . . . . .
H19A H 0.772375 0.771362 0.861902 0.081 Uiso 1 1 calc R U . . .
C20A C 0.7896(2) 0.5920(3) 0.89912(11) 0.0913(8) Uani 1 1 d . . . . .
C21A C 0.7648(4) 0.6419(6) 0.93813(18) 0.168(2) Uani 1 1 d . . . . .
H21A H 0.741172 0.726329 0.935815 0.201 Uiso 1 1 calc R U . . .
C22A C 0.7751(6) 0.5649(10) 0.9823(2) 0.234(4) Uani 1 1 d . . . . .
H22A H 0.754515 0.594262 1.00824 0.281 Uiso 1 1 calc R U . . .
C23A C 0.8184(6) 0.4392(9) 0.9861(3) 0.211(4) Uani 1 1 d . . . . .
H23A H 0.830979 0.38816 1.015375 0.253 Uiso 1 1 calc R U . . .
C24A C 0.8369(9) 0.4052(8) 0.9499(3) 0.332(8) Uani 1 1 d . . . . .
H24A H 0.866243 0.325976 0.951749 0.398 Uiso 1 1 calc R U . . .
C25A C 0.8181(8) 0.4746(6) 0.9053(2) 0.295(6) Uani 1 1 d . . . . .
H25A H 0.82695 0.431782 0.877454 0.355 Uiso 1 1 calc R U . . .
C26A C 0.5900(5) 0.7425(7) 0.48531(19) 0.211(3) Uani 1 1 d . . . . .
H26D H 0.64347 0.704047 0.499303 0.316 Uiso 1 1 calc R U . . .
H26E H 0.58415 0.769062 0.45111 0.316 Uiso 1 1 calc R U . . .
H26F H 0.548546 0.677777 0.486028 0.316 Uiso 1 1 calc R U . . .
N1A N 0.54605(12) 0.78257(18) 0.70224(7) 0.0635(4) Uani 1 1 d . . . . .
N2A N 0.69831(11) 0.63520(16) 0.81441(7) 0.0605(4) Uani 1 1 d . . . . .
N3A N 0.72934(11) 0.54023(18) 0.78529(8) 0.0676(5) Uani 1 1 d . . . . .
H3A1 H 0.698451 0.481085 0.766614 0.081 Uiso 1 1 calc R U . . .
O1A O 0.84802(10) 0.47872(19) 0.76765(8) 0.0884(6) Uani 1 1 d . . . . .
O2A O 0.5812(2) 0.8526(3) 0.51327(9) 0.1300(9) Uani 1 1 d . . . . .

loop_
_atom_site_aniso_label
_atom_site_aniso_U_11
_atom_site_aniso_U_22
_atom_site_aniso_U_33
_atom_site_aniso_U_23
_atom_site_aniso_U_13
_atom_site_aniso_U_12
C1 0.0579(11) 0.0572(10) 0.0593(11) -0.0074(8) 0.0138(9) -0.0054(8)
C2 0.0735(15) 0.0896(16) 0.0704(14) -0.0064(12) 0.0254(12) 0.0033(12)
C3 0.114(2) 0.118(2) 0.0816(19) -0.0146(17) 0.0470(18) -0.0080(19)
C4 0.153(3) 0.095(2) 0.0650(16) 0.0004(15) 0.0300(19) -0.025(2)
C5 0.123(2) 0.0690(14) 0.0709(16) 0.0031(12) -0.0043(16) -0.0156(15)
C6 0.0701(13) 0.0529(10) 0.0715(14) -0.0029(9) 0.0030(11) -0.0092(9)
C7 0.0661(14) 0.0602(12) 0.105(2) -0.0113(12) 0.0070(13) 0.0065(10)
C8 0.0612(12) 0.0671(12) 0.0945(17) -0.0130(12) 0.0284(12) 0.0025(10)
C9 0.0745(13) 0.0561(10) 0.0589(11) -0.0048(8) 0.0184(10) -0.0053(9)
C10 0.0649(12) 0.0529(9) 0.0596(11) -0.0053(8) 0.0251(9) -0.0039(8)
C11 0.0653(12) 0.0563(10) 0.0563(11) -0.0055(8) 0.0178(9) 0.0013(8)
C12 0.128(2) 0.0732(14) 0.101(2) -0.0109(14) 0.0671(19) 0.0016(15)
C13 0.132(3) 0.116(3) 0.103(2) -0.0246(19) 0.063(2) 0.017(2)
C14 0.116(2) 0.0803(17) 0.091(2) -0.0175(14) 0.0146(18) 0.0398(17)
C15 0.124(3) 0.0583(13) 0.112(2) -0.0114(14) 0.027(2) 0.0140(14)
C16 0.0939(17) 0.0555(11) 0.0897(17) -0.0038(11) 0.0279(14) 0.0012(11)
C17 0.0596(12) 0.0645(11) 0.0756(14) -0.0192(10) 0.0232(10) -0.0069(9)
C18 0.0646(13) 0.0763(13) 0.0807(15) -0.0257(11) 0.0231(11) -0.0168(11)
C19 0.0633(12) 0.0574(10) 0.0672(12) -0.0180(9) 0.0168(10) -0.0043(9)
C20 0.0657(13) 0.0680(12) 0.0684(13) -0.0124(10) 0.0130(10) 0.0017(10)
C21 0.0924(19) 0.0809(16) 0.0898(19) 0.0128(14) -0.0075(15) -0.0129(14)
C22 0.115(3) 0.098(2) 0.110(2) 0.0255(19) 0.007(2) -0.0182(19)
C23 0.131(3) 0.121(3) 0.084(2) 0.0215(19) 0.005(2) -0.013(2)
C24 0.162(4) 0.178(4) 0.074(2) 0.013(2) -0.012(2) -0.072(3)
C25 0.137(3) 0.133(3) 0.0746(19) -0.0107(18) 0.0078(19) -0.061(2)
C26 0.393(12) 0.200(6) 0.086(3) 0.040(3) 0.035(5) -0.060(7)
N1 0.0606(9) 0.0590(9) 0.0627(10) -0.0052(7) 0.0205(8) 0.0023(7)
N2 0.0603(9) 0.0520(8) 0.0604(9) -0.0142(7) 0.0186(8) 0.0001(7)
N3 0.0563(9) 0.0616(9) 0.0760(11) -0.0252(8) 0.0186(8) -0.0021(7)
O1 0.0639(9) 0.0885(11) 0.1013(13) -0.0365(10) 0.0340(9) -0.0074(8)
O2 0.276(5) 0.159(3) 0.0822(16) 0.0153(17) 0.063(2) -0.034(3)
C1A 0.0612(12) 0.0638(11) 0.0620(12) -0.0123(9) 0.0200(10) -0.0072(9)
C2A 0.0804(16) 0.1049(19) 0.0714(15) -0.0036(13) 0.0280(13) 0.0183(14)
C3A 0.104(2) 0.123(2) 0.0823(19) -0.0080(17) 0.0470(17) 0.0249(19)
C4A 0.109(2) 0.0978(19) 0.0713(16) -0.0026(14) 0.0353(16) -0.0056(16)
C5A 0.0909(17) 0.0667(12) 0.0751(15) -0.0013(11) 0.0207(13) -0.0107(12)
C6A 0.0697(13) 0.0535(10) 0.0729(13) -0.0078(9) 0.0190(11) -0.0128(9)
C7A 0.0815(16) 0.0543(10) 0.0974(18) -0.0055(11) 0.0344(14) 0.0018(10)
C8A 0.0742(14) 0.0610(11) 0.0951(17) -0.0145(11) 0.0406(13) -0.0032(10)
C9A 0.0703(13) 0.0624(11) 0.0653(12) -0.0106(9) 0.0226(10) -0.0111(9)
C10A 0.0646(11) 0.0571(10) 0.0626(12) -0.0109(8) 0.0277(10) -0.0104(8)
C11A 0.0631(12) 0.0593(10) 0.0634(12) -0.0104(9) 0.0190(9) -0.0008(9)
C12A 0.113(2) 0.0760(14) 0.0853(17) -0.0069(12) 0.0544(16) 0.0061(14)
C13A 0.118(2) 0.109(2) 0.0813(18) -0.0063(16) 0.0450(17) 0.0319(19)
C14A 0.0922(19) 0.0830(17) 0.0869(18) -0.0277(14) -0.0056(15) 0.0341(15)
C15A 0.0858(18) 0.0643(14) 0.128(3) -0.0191(15) 0.0202(18) 0.0101(12)
C16A 0.0752(15) 0.0617(12) 0.0962(18) -0.0080(11) 0.0240(13) -0.0041(10)
C17A 0.0611(12) 0.0677(12) 0.0874(15) -0.0270(11) 0.0308(11) -0.0126(9)
C18A 0.0641(13) 0.0747(13) 0.0913(17) -0.0300(12) 0.0256(12) -0.0151(11)
C19A 0.0705(13) 0.0642(11) 0.0685(13) -0.0193(10) 0.0193(11) -0.0046(10)
C20A 0.100(2) 0.0953(19) 0.0751(17) -0.0063(14) 0.0195(15) -0.0072(16)
C21A 0.211(6) 0.194(5) 0.119(3) 0.039(3) 0.081(4) 0.068(4)
C22A 0.278(9) 0.318(11) 0.133(5) 0.077(6) 0.102(6) 0.039(9)
C23A 0.263(9) 0.209(8) 0.142(5) 0.087(6) 0.025(6) 0.006(6)
C24A 0.66(2) 0.178(7) 0.165(6) 0.090(6) 0.131(11) 0.175(11)
C25A 0.64(2) 0.115(4) 0.124(4) 0.025(3) 0.100(7) 0.125(7)
C26A 0.360(10) 0.195(6) 0.115(3) -0.014(4) 0.127(5) 0.036(6)
N1A 0.0668(11) 0.0639(9) 0.0646(10) -0.0098(8) 0.0263(9) -0.0048(8)
N2A 0.0642(10) 0.0567(8) 0.0664(10) -0.0169(7) 0.0275(8) -0.0050(7)
N3A 0.0607(10) 0.0621(9) 0.0853(12) -0.0298(9) 0.0290(9) -0.0110(7)
O1A 0.0656(9) 0.0924(11) 0.1170(14) -0.0497(11) 0.0415(10) -0.0154(8)
O2A 0.186(3) 0.142(2) 0.0767(13) -0.0005(14) 0.0605(16) 0.0062(19)

loop_
_atom_type_symbol
_atom_type_description
_atom_type_scat_dispersion_real
_atom_type_scat_dispersion_imag
_atom_type_scat_source
C C 0.0181 0.0091 'International Tables Vol C Tables 4.2.6.8 and 6.1.1.4'
H H 0 0 'International Tables Vol C Tables 4.2.6.8 and 6.1.1.4'
N N 0.0311 0.018 'International Tables Vol C Tables 4.2.6.8 and 6.1.1.4'
O O 0.0492 0.0322 'International Tables Vol C Tables 4.2.6.8 and 6.1.1.4'

loop_
_geom_angle_atom_site_label_1
_geom_angle_atom_site_label_2
_geom_angle_atom_site_label_3
_geom_angle
_geom_angle_site_symmetry_1
_geom_angle_site_symmetry_3
_geom_angle_publ_flag
N1 C1 C2 130.9(2) . . ?
N1 C1 C6 108.01(19) . . ?
C2 C1 C6 121.1(2) . . ?
C3 C2 C1 117.9(3) . . ?
C3 C2 H2 121 . . ?
C1 C2 H2 121 . . ?
C2 C3 C4 121.5(3) . . ?
C2 C3 H3 119.3 . . ?
C4 C3 H3 119.3 . . ?
C5 C4 C3 121.6(3) . . ?
C5 C4 O2 124.0(4) . . ?
C3 C4 O2 114.4(4) . . ?
C4 C5 C6 118.0(3) . . ?
C4 C5 H5 121 . . ?
C6 C5 H5 121 . . ?
C5 C6 C1 119.9(3) . . ?
C5 C6 C7 134.0(3) . . ?
C1 C6 C7 106.1(2) . . ?
C8 C7 C6 107.8(2) . . ?
C8 C7 H7 126.1 . . ?
C6 C7 H7 126.1 . . ?
C7 C8 N1 110.0(2) . . ?
C7 C8 H8 125 . . ?
N1 C8 H8 125 . . ?
N1 C9 C10 113.20(16) . . ?
N1 C9 H9A 108.9 . . ?
C10 C9 H9A 108.9 . . ?
N1 C9 H9B 108.9 . . ?
C10 C9 H9B 108.9 . . ?
H9A C9 H9B 107.8 . . ?
N2 C10 C11 111.54(16) . . ?
N2 C10 C9 107.52(15) . . ?
C11 C10 C9 110.55(18) . . ?
N2 C10 H10 109.1 . . ?
C11 C10 H10 109.1 . . ?
C9 C10 H10 109.1 . . ?
C12 C11 C16 118.5(2) . . ?
C12 C11 C10 121.2(2) . . ?
C16 C11 C10 120.1(2) . . ?
C11 C12 C13 119.6(3) . . ?
C11 C12 H12 120.2 . . ?
C13 C12 H12 120.2 . . ?
C14 C13 C12 119.7(3) . . ?
C14 C13 H13 120.1 . . ?
C12 C13 H13 120.1 . . ?
C15 C14 C13 119.9(3) . . ?
C15 C14 H14 120 . . ?
C13 C14 H14 120 . . ?
C14 C15 C16 120.5(3) . . ?
C14 C15 H15 119.7 . . ?
C16 C15 H15 119.7 . . ?
C15 C16 C11 121.7(3) . . ?
C15 C16 H16 119.2 . . ?
C11 C16 H16 119.2 . . ?
O1 C17 N3 124.87(19) . . ?
O1 C17 C18 127.9(2) . . ?
N3 C17 C18 107.24(18) . . ?
C17 C18 C19 102.33(17) . . ?
C17 C18 H18A 111.3 . . ?
C19 C18 H18A 111.3 . . ?
C17 C18 H18B 111.3 . . ?
C19 C18 H18B 111.3 . . ?
H18A C18 H18B 109.2 . . ?
N2 C19 C20 110.32(17) . . ?
N2 C19 C18 104.62(17) . . ?
C20 C19 C18 112.4(2) . . ?
N2 C19 H19 109.8 . . ?
C20 C19 H19 109.8 . . ?
C18 C19 H19 109.8 . . ?
C25 C20 C21 116.6(3) . . ?
C25 C20 C19 119.6(2) . . ?
C21 C20 C19 123.8(2) . . ?
C20 C21 C22 122.2(3) . . ?
C20 C21 H21 118.9 . . ?
C22 C21 H21 118.9 . . ?
C23 C22 C21 119.9(3) . . ?
C23 C22 H22 120.1 . . ?
C21 C22 H22 120.1 . . ?
C22 C23 C24 119.3(3) . . ?
C22 C23 H23 120.4 . . ?
C24 C23 H23 120.4 . . ?
C23 C24 C25 120.8(3) . . ?
C23 C24 H24 119.6 . . ?
C25 C24 H24 119.6 . . ?
C20 C25 C24 121.2(3) . . ?
C20 C25 H25 119.4 . . ?
C24 C25 H25 119.4 . . ?
O2 C26 H26A 109.5 . . ?
O2 C26 H26B 109.5 . . ?
H26A C26 H26B 109.5 . . ?
O2 C26 H26C 109.5 . . ?
H26A C26 H26C 109.5 . . ?
H26B C26 H26C 109.5 . . ?
C8 N1 C1 108.08(19) . . ?
C8 N1 C9 125.6(2) . . ?
C1 N1 C9 126.28(17) . . ?
N3 N2 C10 108.71(16) . . ?
N3 N2 C19 101.95(15) . . ?
C10 N2 C19 114.85(16) . . ?
C17 N3 N2 115.30(16) . . ?
C17 N3 H3B 122.3 . . ?
N2 N3 H3B 122.3 . . ?
C26 O2 C4 118.5(5) . . ?
N1A C1A C2A 129.9(2) . . ?
N1A C1A C6A 107.81(19) . . ?
C2A C1A C6A 122.2(2) . . ?
C3A C2A C1A 117.1(3) . . ?
C3A C2A H2A 121.5 . . ?
C1A C2A H2A 121.5 . . ?
C2A C3A C4A 121.5(3) . . ?
C2A C3A H3A 119.3 . . ?
C4A C3A H3A 119.3 . . ?
C5A C4A O2A 116.8(3) . . ?
C5A C4A C3A 121.3(3) . . ?
O2A C4A C3A 121.9(3) . . ?
C4A C5A C6A 118.8(3) . . ?
C4A C5A H5A 120.6 . . ?
C6A C5A H5A 120.6 . . ?
C5A C6A C1A 119.1(2) . . ?
C5A C6A C7A 134.3(2) . . ?
C1A C6A C7A 106.6(2) . . ?
C8A C7A C6A 107.3(2) . . ?
C8A C7A H7A 126.4 . . ?
C6A C7A H7A 126.4 . . ?
C7A C8A N1A 110.2(2) . . ?
C7A C8A H8A 124.9 . . ?
N1A C8A H8A 124.9 . . ?
N1A C9A C10A 111.69(17) . . ?
N1A C9A H9A1 109.3 . . ?
C10A C9A H9A1 109.3 . . ?
N1A C9A H9A2 109.3 . . ?
C10A C9A H9A2 109.3 . . ?
H9A1 C9A H9A2 107.9 . . ?
N2A C10A C11A 111.58(17) . . ?
N2A C10A C9A 108.31(16) . . ?
C11A C10A C9A 110.25(18) . . ?
N2A C10A H10A 108.9 . . ?
C11A C10A H10A 108.9 . . ?
C9A C10A H10A 108.9 . . ?
C12A C11A C16A 117.9(2) . . ?
C12A C11A C10A 121.8(2) . . ?
C16A C11A C10A 120.2(2) . . ?
C11A C12A C13A 120.2(3) . . ?
C11A C12A H12A 119.9 . . ?
C13A C12A H12A 119.9 . . ?
C14A C13A C12A 119.6(3) . . ?
C14A C13A H13A 120.2 . . ?
C12A C13A H13A 120.2 . . ?
C15A C14A C13A 120.6(2) . . ?
C15A C14A H14A 119.7 . . ?
C13A C14A H14A 119.7 . . ?
C14A C15A C16A 119.9(3) . . ?
C14A C15A H15A 120 . . ?
C16A C15A H15A 120 . . ?
C15A C16A C11A 121.8(3) . . ?
C15A C16A H16A 119.1 . . ?
C11A C16A H16A 119.1 . . ?
O1A C17A N3A 125.43(19) . . ?
O1A C17A C18A 127.3(2) . . ?
N3A C17A C18A 107.26(18) . . ?
C17A C18A C19A 102.36(18) . . ?
C17A C18A H18C 111.3 . . ?
C19A C18A H18C 111.3 . . ?
C17A C18A H18D 111.3 . . ?
C19A C18A H18D 111.3 . . ?
H18C C18A H18D 109.2 . . ?
C20A C19A N2A 109.4(2) . . ?
C20A C19A C18A 113.7(2) . . ?
N2A C19A C18A 104.34(17) . . ?
C20A C19A H19A 109.7 . . ?
N2A C19A H19A 109.7 . . ?
C18A C19A H19A 109.7 . . ?
C25A C20A C21A 115.2(5) . . ?
C25A C20A C19A 127.3(4) . . ?
C21A C20A C19A 117.4(3) . . ?
C20A C21A C22A 119.6(6) . . ?
C20A C21A H21A 120.2 . . ?
C22A C21A H21A 120.2 . . ?
C21A C22A C23A 118.5(6) . . ?
C21A C22A H22A 120.8 . . ?
C23A C22A H22A 120.8 . . ?
C24A C23A C22A 116.1(7) . . ?
C24A C23A H23A 122 . . ?
C22A C23A H23A 122 . . ?
C23A C24A C25A 124.5(9) . . ?
C23A C24A H24A 117.8 . . ?
C25A C24A H24A 117.8 . . ?
C20A C25A C24A 125.2(6) . . ?
C20A C25A H25A 117.4 . . ?
C24A C25A H25A 117.4 . . ?
O2A C26A H26D 109.5 . . ?
O2A C26A H26E 109.5 . . ?
H26D C26A H26E 109.5 . . ?
O2A C26A H26F 109.5 . . ?
H26D C26A H26F 109.5 . . ?
H26E C26A H26F 109.5 . . ?
C8A N1A C1A 108.1(2) . . ?
C8A N1A C9A 126.3(2) . . ?
C1A N1A C9A 125.47(18) . . ?
N3A N2A C10A 108.42(16) . . ?
N3A N2A C19A 101.26(16) . . ?
C10A N2A C19A 113.29(16) . . ?
C17A N3A N2A 115.22(16) . . ?
C17A N3A H3A1 122.4 . . ?
N2A N3A H3A1 122.4 . . ?
C4A O2A C26A 116.7(3) . . ?

loop_
_geom_bond_atom_site_label_1
_geom_bond_atom_site_label_2
_geom_bond_distance
_geom_bond_site_symmetry_2
_geom_bond_publ_flag
C1 N1 1.374(3) . ?
C1 C2 1.387(3) . ?
C1 C6 1.407(3) . ?
C2 C3 1.375(4) . ?
C2 H2 0.93 . ?
C3 C4 1.381(5) . ?
C3 H3 0.93 . ?
C4 C5 1.378(5) . ?
C4 O2 1.382(4) . ?
C5 C6 1.399(4) . ?
C5 H5 0.93 . ?
C6 C7 1.417(4) . ?
C7 C8 1.348(4) . ?
C7 H7 0.93 . ?
C8 N1 1.368(3) . ?
C8 H8 0.93 . ?
C9 N1 1.445(3) . ?
C9 C10 1.540(3) . ?
C9 H9A 0.97 . ?
C9 H9B 0.97 . ?
C10 N2 1.483(3) . ?
C10 C11 1.516(3) . ?
C10 H10 0.98 . ?
C11 C12 1.373(3) . ?
C11 C16 1.374(3) . ?
C12 C13 1.402(4) . ?
C12 H12 0.93 . ?
C13 C14 1.385(5) . ?
C13 H13 0.93 . ?
C14 C15 1.336(5) . ?
C14 H14 0.93 . ?
C15 C16 1.367(4) . ?
C15 H15 0.93 . ?
C16 H16 0.93 . ?
C17 O1 1.229(3) . ?
C17 N3 1.333(3) . ?
C17 C18 1.507(3) . ?
C18 C19 1.537(3) . ?
C18 H18A 0.97 . ?
C18 H18B 0.97 . ?
C19 N2 1.493(3) . ?
C19 C20 1.515(3) . ?
C19 H19 0.98 . ?
C20 C25 1.368(4) . ?
C20 C21 1.379(4) . ?
C21 C22 1.394(4) . ?
C21 H21 0.93 . ?
C22 C23 1.348(5) . ?
C22 H22 0.93 . ?
C23 C24 1.361(6) . ?
C23 H23 0.93 . ?
C24 C25 1.396(5) . ?
C24 H24 0.93 . ?
C25 H25 0.93 . ?
C26 O2 1.378(8) . ?
C26 H26A 0.96 . ?
C26 H26B 0.96 . ?
C26 H26C 0.96 . ?
N2 N3 1.437(2) . ?
N3 H3B 0.86 . ?
C1A N1A 1.374(3) . ?
C1A C2A 1.389(3) . ?
C1A C6A 1.409(3) . ?
C2A C3A 1.377(4) . ?
C2A H2A 0.93 . ?
C3A C4A 1.401(5) . ?
C3A H3A 0.93 . ?
C4A C5A 1.366(4) . ?
C4A O2A 1.376(4) . ?
C5A C6A 1.397(3) . ?
C5A H5A 0.93 . ?
C6A C7A 1.416(3) . ?
C7A C8A 1.353(4) . ?
C7A H7A 0.93 . ?
C8A N1A 1.369(3) . ?
C8A H8A 0.93 . ?
C9A N1A 1.447(3) . ?
C9A C10A 1.538(3) . ?
C9A H9A1 0.97 . ?
C9A H9A2 0.97 . ?
C10A N2A 1.487(3) . ?
C10A C11A 1.509(3) . ?
C10A H10A 0.98 . ?
C11A C12A 1.375(3) . ?
C11A C16A 1.380(3) . ?
C12A C13A 1.390(4) . ?
C12A H12A 0.93 . ?
C13A C14A 1.378(5) . ?
C13A H13A 0.93 . ?
C14A C15A 1.337(5) . ?
C14A H14A 0.93 . ?
C15A C16A 1.366(4) . ?
C15A H15A 0.93 . ?
C16A H16A 0.93 . ?
C17A O1A 1.231(3) . ?
C17A N3A 1.336(3) . ?
C17A C18A 1.505(3) . ?
C18A C19A 1.529(3) . ?
C18A H18C 0.97 . ?
C18A H18D 0.97 . ?
C19A C20A 1.500(4) . ?
C19A N2A 1.508(3) . ?
C19A H19A 0.98 . ?
C20A C25A 1.264(6) . ?
C20A C21A 1.358(5) . ?
C21A C22A 1.412(8) . ?
C21A H21A 0.93 . ?
C22A C23A 1.446(11) . ?
C22A H22A 0.93 . ?
C23A C24A 1.178(11) . ?
C23A H23A 0.93 . ?
C24A C25A 1.373(8) . ?
C24A H24A 0.93 . ?
C25A H25A 0.93 . ?
C26A O2A 1.378(6) . ?
C26A H26D 0.96 . ?
C26A H26E 0.96 . ?
C26A H26F 0.96 . ?
N2A N3A 1.437(2) . ?
N3A H3A1 0.86 . ?

loop_
_geom_hbond_atom_site_label_D
_geom_hbond_atom_site_label_H
_geom_hbond_atom_site_label_A
_geom_hbond_distance_DH
_geom_hbond_distance_HA
_geom_hbond_distance_DA
_geom_hbond_angle_DHA
_geom_hbond_site_symmetry_A
_geom_hbond_publ_flag
N3 H3B O1A 0.86 1.91 2.771(2) 174.2 . yes
N3A H3A1 O1 0.86 1.98 2.833(2) 173.3 . yes

loop_
_geom_torsion_atom_site_label_1
_geom_torsion_atom_site_label_2
_geom_torsion_atom_site_label_3
_geom_torsion_atom_site_label_4
_geom_torsion
_geom_torsion_site_symmetry_1
_geom_torsion_site_symmetry_2
_geom_torsion_site_symmetry_3
_geom_torsion_site_symmetry_4
_geom_torsion_publ_flag
N1 C1 C2 C3 179.8(2) . . . . ?
C6 C1 C2 C3 -0.8(4) . . . . ?
C1 C2 C3 C4 -0.3(5) . . . . ?
C2 C3 C4 C5 1.6(5) . . . . ?
C2 C3 C4 O2 179.9(3) . . . . ?
C3 C4 C5 C6 -1.7(5) . . . . ?
O2 C4 C5 C6 -179.9(3) . . . . ?
C4 C5 C6 C1 0.6(4) . . . . ?
C4 C5 C6 C7 -178.5(3) . . . . ?
N1 C1 C6 C5 -179.8(2) . . . . ?
C2 C1 C6 C5 0.6(3) . . . . ?
N1 C1 C6 C7 -0.4(2) . . . . ?
C2 C1 C6 C7 -180.0(2) . . . . ?
C5 C6 C7 C8 179.5(3) . . . . ?
C1 C6 C7 C8 0.2(3) . . . . ?
C6 C7 C8 N1 0.1(3) . . . . ?
N1 C9 C10 N2 174.05(16) . . . . ?
N1 C9 C10 C11 -64.0(2) . . . . ?
N2 C10 C11 C12 51.8(3) . . . . ?
C9 C10 C11 C12 -67.8(3) . . . . ?
N2 C10 C11 C16 -132.2(2) . . . . ?
C9 C10 C11 C16 108.2(2) . . . . ?
C16 C11 C12 C13 -1.1(5) . . . . ?
C10 C11 C12 C13 174.9(3) . . . . ?
C11 C12 C13 C14 1.0(6) . . . . ?
C12 C13 C14 C15 -0.1(6) . . . . ?
C13 C14 C15 C16 -0.7(5) . . . . ?
C14 C15 C16 C11 0.6(5) . . . . ?
C12 C11 C16 C15 0.4(4) . . . . ?
C10 C11 C16 C15 -175.7(3) . . . . ?
O1 C17 C18 C19 163.1(3) . . . . ?
N3 C17 C18 C19 -16.3(3) . . . . ?
C17 C18 C19 N2 27.4(2) . . . . ?
C17 C18 C19 C20 -92.3(2) . . . . ?
N2 C19 C20 C25 169.7(3) . . . . ?
C18 C19 C20 C25 -74.0(3) . . . . ?
N2 C19 C20 C21 -8.2(3) . . . . ?
C18 C19 C20 C21 108.1(3) . . . . ?
C25 C20 C21 C22 -0.6(5) . . . . ?
C19 C20 C21 C22 177.4(3) . . . . ?
C20 C21 C22 C23 2.1(6) . . . . ?
C21 C22 C23 C24 -1.3(7) . . . . ?
C22 C23 C24 C25 -0.8(8) . . . . ?
C21 C20 C25 C24 -1.6(6) . . . . ?
C19 C20 C25 C24 -179.6(4) . . . . ?
C23 C24 C25 C20 2.3(8) . . . . ?
C7 C8 N1 C1 -0.4(3) . . . . ?
C7 C8 N1 C9 176.88(19) . . . . ?
C2 C1 N1 C8 180.0(2) . . . . ?
C6 C1 N1 C8 0.5(2) . . . . ?
C2 C1 N1 C9 2.8(4) . . . . ?
C6 C1 N1 C9 -176.72(18) . . . . ?
C10 C9 N1 C8 91.2(3) . . . . ?
C10 C9 N1 C1 -92.1(2) . . . . ?
C11 C10 N2 N3 172.03(16) . . . . ?
C9 C10 N2 N3 -66.6(2) . . . . ?
C11 C10 N2 C19 58.6(2) . . . . ?
C9 C10 N2 C19 179.95(16) . . . . ?
C20 C19 N2 N3 93.16(19) . . . . ?
C18 C19 N2 N3 -27.9(2) . . . . ?
C20 C19 N2 C10 -149.49(17) . . . . ?
C18 C19 N2 C10 89.4(2) . . . . ?
O1 C17 N3 N2 179.0(2) . . . . ?
C18 C17 N3 N2 -1.7(3) . . . . ?
C10 N2 N3 C17 -102.4(2) . . . . ?
C19 N2 N3 C17 19.3(2) . . . . ?
C5 C4 O2 C26 -3.4(6) . . . . ?
C3 C4 O2 C26 178.4(5) . . . . ?
N1A C1A C2A C3A 177.1(3) . . . . ?
C6A C1A C2A C3A 0.8(4) . . . . ?
C1A C2A C3A C4A -0.5(5) . . . . ?
C2A C3A C4A C5A 0.5(5) . . . . ?
C2A C3A C4A O2A -179.7(3) . . . . ?
O2A C4A C5A C6A 179.6(3) . . . . ?
C3A C4A C5A C6A -0.6(4) . . . . ?
C4A C5A C6A C1A 0.8(3) . . . . ?
C4A C5A C6A C7A -176.7(3) . . . . ?
N1A C1A C6A C5A -178.0(2) . . . . ?
C2A C1A C6A C5A -0.9(3) . . . . ?
N1A C1A C6A C7A 0.1(2) . . . . ?
C2A C1A C6A C7A 177.2(2) . . . . ?
C5A C6A C7A C8A 177.7(2) . . . . ?
C1A C6A C7A C8A -0.1(3) . . . . ?
C6A C7A C8A N1A 0.0(3) . . . . ?
N1A C9A C10A N2A -167.74(16) . . . . ?
N1A C9A C10A C11A 69.9(2) . . . . ?
N2A C10A C11A C12A -54.4(3) . . . . ?
C9A C10A C11A C12A 66.0(3) . . . . ?
N2A C10A C11A C16A 128.8(2) . . . . ?
C9A C10A C11A C16A -110.8(2) . . . . ?
C16A C11A C12A C13A -2.3(4) . . . . ?
C10A C11A C12A C13A -179.2(3) . . . . ?
C11A C12A C13A C14A 0.8(5) . . . . ?
C12A C13A C14A C15A 1.1(5) . . . . ?
C13A C14A C15A C16A -1.4(5) . . . . ?
C14A C15A C16A C11A -0.1(5) . . . . ?
C12A C11A C16A C15A 2.0(4) . . . . ?
C10A C11A C16A C15A 178.9(3) . . . . ?
O1A C17A C18A C19A -160.8(3) . . . . ?
N3A C17A C18A C19A 17.5(3) . . . . ?
C17A C18A C19A C20A 90.2(3) . . . . ?
C17A C18A C19A N2A -29.0(3) . . . . ?
N2A C19A C20A C25A 79.1(8) . . . . ?
C18A C19A C20A C25A -37.1(8) . . . . ?
N2A C19A C20A C21A -97.3(4) . . . . ?
C18A C19A C20A C21A 146.5(4) . . . . ?
C25A C20A C21A C22A 2.5(10) . . . . ?
C19A C20A C21A C22A 179.4(6) . . . . ?
C20A C21A C22A C23A 5.2(12) . . . . ?
C21A C22A C23A C24A -5.5(16) . . . . ?
C22A C23A C24A C25A -2(2) . . . . ?
C21A C20A C25A C24A -10.6(16) . . . . ?
C19A C20A C25A C24A 173.0(11) . . . . ?
C23A C24A C25A C20A 11(2) . . . . ?
C7A C8A N1A C1A 0.1(3) . . . . ?
C7A C8A N1A C9A -176.4(2) . . . . ?
C2A C1A N1A C8A -176.9(3) . . . . ?
C6A C1A N1A C8A -0.1(2) . . . . ?
C2A C1A N1A C9A -0.4(4) . . . . ?
C6A C1A N1A C9A 176.40(19) . . . . ?
C10A C9A N1A C8A -94.2(3) . . . . ?
C10A C9A N1A C1A 89.9(2) . . . . ?
C11A C10A N2A N3A -170.27(16) . . . . ?
C9A C10A N2A N3A 68.2(2) . . . . ?
C11A C10A N2A C19A -58.7(2) . . . . ?
C9A C10A N2A C19A 179.76(17) . . . . ?
C20A C19A N2A N3A -92.7(2) . . . . ?
C18A C19A N2A N3A 29.3(2) . . . . ?
C20A C19A N2A C10A 151.4(2) . . . . ?
C18A C19A N2A C10A -86.5(2) . . . . ?
O1A C17A N3A N2A 179.8(3) . . . . ?
C18A C17A N3A N2A 1.5(3) . . . . ?
C10A N2A N3A C17A 99.4(2) . . . . ?
C19A N2A N3A C17A -20.0(3) . . . . ?
C5A C4A O2A C26A -141.4(5) . . . . ?
C3A C4A O2A C26A 38.8(6) . . . . ?
